data_7062264
loop_
_publ_author_name
'Yoshizawa, Reina'
'Inagaki, Yusuke'
'Momma, Hiroyuki'
'Kwon, Eunsang'
'Ohara, Kazuaki'
'Yamaguchi, Kentaro'
'Setaka, Wataru'

_publ_section_title
;
 Synthesis and fluorescence properties of 9,9-dimethylfluorene-diyl
 bridged molecular gyrotops: effects of slight fluorophore motion on
 fluorescence efficiency in the solid state
;
_journal_issue 12
_journal_name_full 'New Journal of Chemistry'
_journal_page_first 5946
_journal_page_last 5952
_journal_paper_doi 10.1039/D2NJ05873A
_journal_volume 47
_journal_year 2023
_chemical_compound_source no
_chemical_formula_moiety 'C81 H144 Si2, 2(C2 H6 O)'
_chemical_formula_sum 'C85 H156 O2 Si2'
_chemical_formula_weight 1266.27
_chemical_melting_point 334.0(10)
_chemical_name_common C22Flu
_chemical_name_systematic C22Flu_2EtOH
_space_group_crystal_system monoclinic
_space_group_IT_number 15
_space_group_name_Hall '-C 2yc'
_space_group_name_H-M_alt 'C 1 2/c 1'
_atom_sites_solution_hydrogens geom
_audit_creation_method SHELXL-2018/3
_audit_update_record
;
2022-11-30 deposited with the CCDC.	2023-02-15 downloaded from the CCDC.
;
_cell_angle_alpha 90
_cell_angle_beta 119.3180(10)
_cell_angle_gamma 90
_cell_formula_units_Z 8
_cell_length_a 34.1454(8)
_cell_length_b 24.9090(6)
_cell_length_c 22.8091(5)
_cell_measurement_reflns_used 3276
_cell_measurement_temperature 180(2)
_cell_measurement_theta_max 41.07
_cell_measurement_theta_min 3.55
_cell_volume 16915.0(7)
_computing_cell_refinement 'APEX3 v2019.1-0 (Bruker AXS)'
_computing_data_collection 'APEX3 v2019.1-0 (Bruker AXS)'
_computing_data_reduction 'SAINT V8.40A (Bruker Nano, Inc., 2019)'
_computing_molecular_graphics 'Ortep-3 for Windows (Farrugia, 2020)'
_computing_publication_material 'WinGX (Farrugia, 2020)'
_computing_structure_refinement 'SHELXL-2018/3 (Sheldrick, 2018)'
_computing_structure_solution 'Sir-2019 (IUCr, 2019)'
_diffrn_ambient_temperature 180(2)
_diffrn_detector_area_resol_mean 7.3910
_diffrn_measured_fraction_theta_full 0.996
_diffrn_measured_fraction_theta_max 0.996
_diffrn_measurement_device_type 'Bruker D8 goniometer'
_diffrn_measurement_method 'omega scans'
_diffrn_radiation_monochromator 'multilayered conforcal mirror'
_diffrn_radiation_type CuK\a
_diffrn_radiation_wavelength 1.54178
_diffrn_reflns_av_R_equivalents 0.1011
_diffrn_reflns_av_unetI/netI 0.0712
_diffrn_reflns_Laue_measured_fraction_full 0.996
_diffrn_reflns_Laue_measured_fraction_max 0.996
_diffrn_reflns_limit_h_max 41
_diffrn_reflns_limit_h_min -40
_diffrn_reflns_limit_k_max 29
_diffrn_reflns_limit_k_min -29
_diffrn_reflns_limit_l_max 27
_diffrn_reflns_limit_l_min -27
_diffrn_reflns_number 70491
_diffrn_reflns_point_group_measured_fraction_full 0.996
_diffrn_reflns_point_group_measured_fraction_max 0.996
_diffrn_reflns_theta_full 67.679
_diffrn_reflns_theta_max 67.998
_diffrn_reflns_theta_min 2.313
_diffrn_source 'sealed tube'
_exptl_absorpt_coefficient_mu 0.676
_exptl_absorpt_correction_T_max 0.938
_exptl_absorpt_correction_T_min 0.931
_exptl_absorpt_correction_type multi-scan
_exptl_absorpt_process_details
;
SADABS - Bruker AXS area detector scaling and absorption correction
;
_exptl_crystal_colour colourless
_exptl_crystal_density_diffrn 0.994
_exptl_crystal_description prism
_exptl_crystal_F_000 5680
_exptl_crystal_recrystallization_method 'Re-crystallisation from solvent: tetrahydrofuran/ethanol'
_exptl_crystal_size_max 0.200
_exptl_crystal_size_mid 0.100
_exptl_crystal_size_min 0.080
_refine_diff_density_max 0.784
_refine_diff_density_min -0.412
_refine_diff_density_rms 0.063
_refine_ls_extinction_method none
_refine_ls_goodness_of_fit_ref 1.434
_refine_ls_hydrogen_treatment constr
_refine_ls_matrix_type full
_refine_ls_number_parameters 802
_refine_ls_number_reflns 15353
_refine_ls_number_restraints 4
_refine_ls_restrained_S_all 1.443
_refine_ls_R_factor_all 0.1921
_refine_ls_R_factor_gt 0.1390
_refine_ls_shift/su_max 0.001
_refine_ls_shift/su_mean 0.000
_refine_ls_structure_factor_coef Fsqd
_refine_ls_weighting_details 'w=1/[\s^2^(Fo^2^)+(0.2000P)^2^] where P=(Fo^2^+2Fc^2^)/3'
_refine_ls_weighting_scheme calc
_refine_ls_wR_factor_gt 0.3924
_refine_ls_wR_factor_ref 0.4429
_reflns_Friedel_coverage 0.000
_reflns_number_gt 8318
_reflns_number_total 15353
_reflns_threshold_expression 'I > 2\s(I)'
_cod_data_source_file d2nj05873a3.cif
_cod_data_source_block C22Flucage_2EtOH
_cod_depositor_comments
;
The following automatic conversions were performed:

data item '_chemical_melting_point' value '333-335' was changed to
'334.0(10)' -- the average value was taken and precision was
estimated.

data item '_exptl_absorpt_correction_type' value 'Multi-Scan' was
changed to 'multi-scan' in accordance with the
/home/data/users/saulius/crontab/automatic-downloads/rss-feeds/RSC/lib/dictionaries/cif_core.dic
dictionary named 'cif_core.dic' version 2.4.2 last updated on
2011-04-26.

Automatic conversion script
Id: cif_fix_values 7556 2019-12-06 15:28:31Z antanas 

 Adding full bibliography for 7062261--7062264.cif.
;
_cod_original_sg_symbol_H-M 'C 2/c'
_cod_database_code 7062264
_shelx_shelxl_version_number 2018/3
_shelx_space_group_comment
;
The symmetry employed for this shelxl refinement is uniquely defined
by the following loop, which should always be used as a source of
symmetry information in preference to the above space-group names.
They are only intended as comments.
;
_shelx_estimated_absorpt_t_min 0.877
_shelx_estimated_absorpt_t_max 0.948

loop_
_space_group_symop_operation_xyz
'x, y, z'
'-x, y, -z+1/2'
'x+1/2, y+1/2, z'
'-x+1/2, y+1/2, -z+1/2'
'-x, -y, -z'
'x, -y, z-1/2'
'-x+1/2, -y+1/2, -z'
'x+1/2, -y+1/2, z-1/2'

loop_
_atom_site_label
_atom_site_type_symbol
_atom_site_fract_x
_atom_site_fract_y
_atom_site_fract_z
_atom_site_U_iso_or_equiv
_atom_site_adp_type
_atom_site_occupancy
_atom_site_site_symmetry_order
_atom_site_calc_flag
_atom_site_refinement_flags_posn
_atom_site_refinement_flags_adp
_atom_site_refinement_flags_occupancy
_atom_site_disorder_assembly
_atom_site_disorder_group
Si1 Si 0.48239(5) 0.20430(5) 0.38012(8) 0.0892(5) Uani 1 1 d . . . . .
Si2 Si 0.70920(5) 0.53540(6) 0.55902(9) 0.0998(5) Uani 1 1 d . . . . .
C1 C 0.51551(16) 0.26699(18) 0.4188(2) 0.0806(11) Uani 1 1 d . . . . .
C2 C 0.53856(15) 0.29465(18) 0.3918(2) 0.0790(11) Uani 1 1 d . . . . .
H2 H 0.536985 0.281994 0.351407 0.095 Uiso 1 1 calc R U . . .
C3 C 0.56358(14) 0.33996(18) 0.4224(2) 0.0751(11) Uani 1 1 d . . . . .
C4 C 0.56585(15) 0.35941(17) 0.4810(2) 0.0751(11) Uani 1 1 d . . . . .
C5 C 0.54280(17) 0.33437(18) 0.5087(3) 0.0840(12) Uani 1 1 d . . . . .
H5 H 0.543762 0.348405 0.548099 0.101 Uiso 1 1 calc R U . . .
C6 C 0.51807(17) 0.28826(19) 0.4784(3) 0.0881(13) Uani 1 1 d . . . . .
H6 H 0.502580 0.270651 0.497914 0.106 Uiso 1 1 calc R U . . .
C7 C 0.66233(15) 0.48453(18) 0.5329(2) 0.0817(12) Uani 1 1 d . . . . .
C8 C 0.64601(15) 0.45233(19) 0.4749(2) 0.0814(12) Uani 1 1 d . . . . .
H8 H 0.657574 0.457301 0.444960 0.098 Uiso 1 1 calc R U . . .
C9 C 0.61367(14) 0.41380(17) 0.4607(2) 0.0756(11) Uani 1 1 d . . . . .
C10 C 0.59697(14) 0.40521(17) 0.5050(2) 0.0740(11) Uani 1 1 d . . . . .
C11 C 0.61204(16) 0.43689(19) 0.5619(3) 0.0854(12) Uani 1 1 d . . . . .
H11 H 0.600234 0.431865 0.591530 0.103 Uiso 1 1 calc R U . . .
C12 C 0.64437(16) 0.47596(19) 0.5756(3) 0.0862(12) Uani 1 1 d . . . . .
H12 H 0.654535 0.497351 0.614925 0.103 Uiso 1 1 calc R U . . .
C13 C 0.59158(15) 0.37475(19) 0.4017(2) 0.0809(12) Uani 1 1 d . . . . .
C14 C 0.56071(19) 0.4055(2) 0.3359(3) 0.1056(17) Uani 1 1 d . . . . .
H14A H 0.579108 0.427605 0.323243 0.158 Uiso 1 1 calc R U . . .
H14B H 0.543380 0.379676 0.299934 0.158 Uiso 1 1 calc R U . . .
H14C H 0.540116 0.428501 0.342946 0.158 Uiso 1 1 calc R U . . .
C15 C 0.62619(17) 0.3415(2) 0.3923(3) 0.0970(15) Uani 1 1 d . . . . .
H15A H 0.643382 0.365336 0.379094 0.146 Uiso 1 1 calc R U . . .
H15B H 0.646665 0.323590 0.434661 0.146 Uiso 1 1 calc R U . . .
H15C H 0.610522 0.314531 0.357185 0.146 Uiso 1 1 calc R U . . .
C16 C 0.47618(17) 0.16581(17) 0.4456(3) 0.0875(13) Uani 1 1 d . . . . .
H16A H 0.506202 0.161458 0.485674 0.105 Uiso 1 1 calc R U . . .
H16B H 0.457478 0.187005 0.459335 0.105 Uiso 1 1 calc R U . . .
C17 C 0.4548(2) 0.1100(2) 0.4222(3) 0.1045(16) Uani 1 1 d . . . . .
H17A H 0.426198 0.114184 0.379618 0.125 Uiso 1 1 calc R U . . .
H17B H 0.475051 0.087806 0.412569 0.125 Uiso 1 1 calc R U . . .
C18 C 0.44555(18) 0.0803(2) 0.4721(3) 0.1014(16) Uani 1 1 d . . . . .
H18A H 0.424511 0.102144 0.480365 0.122 Uiso 1 1 calc R U . . .
H18B H 0.430086 0.046258 0.451065 0.122 Uiso 1 1 calc R U . . .
C19 C 0.48576(16) 0.06737(19) 0.5388(3) 0.0944(15) Uani 1 1 d . . . . .
H19A H 0.499725 0.101407 0.562109 0.113 Uiso 1 1 calc R U . . .
H19B H 0.508053 0.048073 0.530824 0.113 Uiso 1 1 calc R U . . .
C20 C 0.4750(2) 0.0329(2) 0.5855(4) 0.1144(19) Uani 1 1 d . . . . .
H20A H 0.452880 0.052496 0.593575 0.137 Uiso 1 1 calc R U . . .
H20B H 0.460617 -0.000781 0.561703 0.137 Uiso 1 1 calc R U . . .
C21 C 0.5144(2) 0.0187(2) 0.6523(4) 0.1165(19) Uani 1 1 d . . . . .
H21A H 0.537523 0.001388 0.644326 0.140 Uiso 1 1 calc R U . . .
H21B H 0.504550 -0.008083 0.674368 0.140 Uiso 1 1 calc R U . . .
C22 C 0.53585(19) 0.0648(2) 0.6998(3) 0.1075(17) Uani 1 1 d . . . . .
H22A H 0.511967 0.085942 0.701713 0.129 Uiso 1 1 calc R U . . .
H22B H 0.550541 0.088452 0.681388 0.129 Uiso 1 1 calc R U . . .
C23 C 0.5705(2) 0.0487(3) 0.7710(4) 0.130(2) Uani 1 1 d . . . . .
H23A H 0.555289 0.026613 0.790020 0.156 Uiso 1 1 calc R U . . .
H23B H 0.593289 0.025654 0.768560 0.156 Uiso 1 1 calc R U . . .
C24 C 0.5947(3) 0.0944(3) 0.8195(4) 0.138(2) Uani 1 1 d . . . . .
H24A H 0.571876 0.119986 0.817387 0.166 Uiso 1 1 calc R U . . .
H24B H 0.610556 0.079554 0.865619 0.166 Uiso 1 1 calc R U . . .
C25 C 0.6269(3) 0.1239(3) 0.8079(4) 0.135(2) Uani 1 1 d . . . . .
H25A H 0.610794 0.140565 0.762783 0.161 Uiso 1 1 calc R U . . .
H25B H 0.648845 0.098131 0.807563 0.161 Uiso 1 1 calc R U . . .
C26 C 0.6526(3) 0.1676(3) 0.8590(4) 0.139(2) Uani 1 1 d . . . . .
H26A H 0.631135 0.194543 0.858572 0.166 Uiso 1 1 calc R U . . .
H26B H 0.668584 0.151596 0.904554 0.166 Uiso 1 1 calc R U . . .
C27 C 0.6846(2) 0.1937(3) 0.8443(4) 0.134(2) Uani 1 1 d . . . . .
H27A H 0.667930 0.210413 0.799305 0.161 Uiso 1 1 calc R U . . .
H27B H 0.704413 0.165797 0.841836 0.161 Uiso 1 1 calc R U . . .
C28 C 0.7135(3) 0.2354(4) 0.8927(4) 0.144(3) Uani 1 1 d . . . . .
H28A H 0.731831 0.218807 0.937436 0.173 Uiso 1 1 calc R U . . .
H28B H 0.694123 0.263051 0.896895 0.173 Uiso 1 1 calc R U . . .
C29 C 0.7444(3) 0.2623(3) 0.8711(4) 0.143(3) Uani 1 1 d . . . . .
H29A H 0.762990 0.234386 0.865556 0.172 Uiso 1 1 calc R U . . .
H29B H 0.725855 0.279522 0.826761 0.172 Uiso 1 1 calc R U . . .
C30 C 0.7734(3) 0.3018(5) 0.9176(4) 0.166(3) Uani 1 1 d . . . . .
H30A H 0.791233 0.284977 0.962373 0.200 Uiso 1 1 calc R U . . .
H30B H 0.754890 0.330527 0.921836 0.200 Uiso 1 1 calc R U . . .
C31 C 0.8065(3) 0.3278(5) 0.8959(5) 0.183(4) Uani 1 1 d . . . . .
H31A H 0.826082 0.353821 0.930759 0.219 Uiso 1 1 calc R U . . .
H31B H 0.825944 0.299246 0.893773 0.219 Uiso 1 1 calc R U . . .
C32 C 0.7834(3) 0.3555(5) 0.8302(4) 0.172(4) Uani 1 1 d . . . . .
H32A H 0.765104 0.328675 0.795436 0.207 Uiso 1 1 calc R U . . .
H32B H 0.762411 0.382087 0.831842 0.207 Uiso 1 1 calc R U . . .
C33 C 0.8115(5) 0.3829(4) 0.8087(5) 0.197(5) Uani 1 1 d . . . . .
H33A H 0.827284 0.355929 0.795914 0.236 Uiso 1 1 calc R U . . .
H33B H 0.834502 0.404041 0.846748 0.236 Uiso 1 1 calc R U . . .
C34 C 0.7842(4) 0.4208(5) 0.7483(4) 0.179(4) Uani 1 1 d D . . . .
H34A H 0.761302 0.399605 0.710235 0.214 Uiso 1 1 calc R U . . .
H34B H 0.768354 0.447643 0.761055 0.214 Uiso 1 1 calc R U . . .
C35 C 0.8116(3) 0.4479(5) 0.7271(5) 0.194(4) Uani 1 1 d D . . . .
H35A H 0.833620 0.422718 0.726017 0.233 Uiso 1 1 calc R U . . .
H35B H 0.828253 0.477310 0.758846 0.233 Uiso 1 1 calc R U . . .
C36 C 0.7811(3) 0.4711(3) 0.6561(4) 0.152(3) Uani 1 1 d . . . . .
H36A H 0.800367 0.477778 0.635667 0.183 Uiso 1 1 calc R U . . .
H36B H 0.759674 0.442473 0.629266 0.183 Uiso 1 1 calc R U . . .
C37 C 0.7540(2) 0.5214(3) 0.6465(3) 0.122(2) Uani 1 1 d . . . . .
H37A H 0.774850 0.552367 0.662526 0.146 Uiso 1 1 calc R U . . .
H37B H 0.739936 0.518922 0.675469 0.146 Uiso 1 1 calc R U . . .
C38 C 0.5129(2) 0.1621(2) 0.3471(3) 0.1115(18) Uani 1 1 d . . . . .
H38A H 0.492412 0.133453 0.318308 0.134 Uiso 1 1 calc R U . . .
H38B H 0.520348 0.184862 0.318308 0.134 Uiso 1 1 calc R U . . .
C39 C 0.5561(2) 0.1359(3) 0.4007(4) 0.127(2) Uani 1 1 d . . . . .
H39A H 0.548668 0.115412 0.431194 0.153 Uiso 1 1 calc R U . . .
H39B H 0.576935 0.164983 0.427732 0.153 Uiso 1 1 calc R U . . .
C40 C 0.5814(3) 0.0984(4) 0.3779(6) 0.173(4) Uani 1 1 d . . . . .
H40A H 0.605500 0.080632 0.418294 0.208 Uiso 1 1 calc R U . . .
H40B H 0.560302 0.070077 0.349493 0.208 Uiso 1 1 calc R U . . .
C41 C 0.6002(5) 0.1208(5) 0.3432(7) 0.204(5) Uani 1 1 d . . . . .
H41A H 0.575369 0.131581 0.298632 0.245 Uiso 1 1 calc R U . . .
H41B H 0.617180 0.092196 0.335257 0.245 Uiso 1 1 calc R U . . .
C42 C 0.6309(5) 0.1681(7) 0.3718(7) 0.235(7) Uani 1 1 d . . . . .
H42A H 0.640986 0.180688 0.340162 0.281 Uiso 1 1 calc R U . . .
H42B H 0.615352 0.198078 0.380485 0.281 Uiso 1 1 calc R U . . .
C43 C 0.6679(6) 0.1503(7) 0.4325(8) 0.246(6) Uani 1 1 d . . . . .
H43A H 0.676613 0.114139 0.424878 0.296 Uiso 1 1 calc R U . . .
H43B H 0.658092 0.146568 0.466604 0.296 Uiso 1 1 calc R U . . .
C44 C 0.7080(7) 0.1851(7) 0.4605(8) 0.274(9) Uani 1 1 d . . . . .
H44A H 0.699408 0.219424 0.472941 0.329 Uiso 1 1 calc R U . . .
H44B H 0.730685 0.168203 0.502921 0.329 Uiso 1 1 calc R U . . .
C45 C 0.7304(5) 0.1985(8) 0.4237(6) 0.256(8) Uani 1 1 d D . . . .
H45A H 0.707129 0.199924 0.375654 0.307 Uiso 1 1 calc R U . . .
H45B H 0.741932 0.235532 0.436805 0.307 Uiso 1 1 calc R U . . .
C46 C 0.7656(4) 0.1679(7) 0.4273(7) 0.259(9) Uani 1 1 d D . . . .
H46A H 0.753449 0.130973 0.416518 0.310 Uiso 1 1 calc R U . . .
H46B H 0.788118 0.167445 0.475787 0.310 Uiso 1 1 calc R U . . .
C47 C 0.7914(3) 0.1730(5) 0.3947(6) 0.186(4) Uani 1 1 d . . . . .
H47A H 0.770208 0.171963 0.345756 0.223 Uiso 1 1 calc R U . . .
H47B H 0.810334 0.140459 0.405633 0.223 Uiso 1 1 calc R U . . .
C48 C 0.8214(3) 0.2200(6) 0.4074(5) 0.198(5) Uani 1 1 d . . . . .
H48A H 0.802922 0.252320 0.401567 0.237 Uiso 1 1 calc R U . . .
H48B H 0.844282 0.218572 0.455600 0.237 Uiso 1 1 calc R U . . .
C49 C 0.8441(3) 0.2296(5) 0.3729(6) 0.181(4) Uani 1 1 d . . . . .
H49A H 0.820993 0.230296 0.324746 0.218 Uiso 1 1 calc R U . . .
H49B H 0.862540 0.197252 0.379216 0.218 Uiso 1 1 calc R U . . .
C50 C 0.8746(4) 0.2772(5) 0.3833(7) 0.206(5) Uani 1 1 d . . . . .
H50A H 0.900221 0.274763 0.429612 0.247 Uiso 1 1 calc R U . . .
H50B H 0.886966 0.272627 0.352352 0.247 Uiso 1 1 calc R U . . .
C51 C 0.8559(4) 0.3338(6) 0.3737(7) 0.221(6) Uani 1 1 d . . . . .
H51A H 0.832643 0.338430 0.326004 0.265 Uiso 1 1 calc R U . . .
H51B H 0.841053 0.338172 0.401381 0.265 Uiso 1 1 calc R U . . .
C52 C 0.8890(3) 0.3749(5) 0.3913(6) 0.188(5) Uani 1 1 d . . . . .
H52A H 0.904430 0.370610 0.364441 0.226 Uiso 1 1 calc R U . . .
H52B H 0.911729 0.371687 0.439429 0.226 Uiso 1 1 calc R U . . .
C53 C 0.8651(5) 0.4347(6) 0.3769(6) 0.220(6) Uani 1 1 d . . . . .
H53A H 0.886461 0.461921 0.377757 0.264 Uiso 1 1 calc R U . . .
H53B H 0.838440 0.434968 0.331424 0.264 Uiso 1 1 calc R U . . .
C54 C 0.8503(3) 0.4504(5) 0.4292(5) 0.168(4) Uani 1 1 d D . . . .
H54A H 0.828927 0.422572 0.426952 0.202 Uiso 1 1 calc R U . . .
H54B H 0.877231 0.447470 0.474215 0.202 Uiso 1 1 calc R U . . .
C55 C 0.8306(3) 0.5004(5) 0.4263(4) 0.175(4) Uani 1 1 d D . . . .
H55A H 0.804619 0.505517 0.380761 0.210 Uiso 1 1 calc R U . . .
H55B H 0.852676 0.529095 0.433925 0.210 Uiso 1 1 calc R U . . .
C56 C 0.8148(2) 0.5060(4) 0.4783(5) 0.167(4) Uani 1 1 d . . . . .
H56A H 0.841011 0.502667 0.523940 0.200 Uiso 1 1 calc R U . . .
H56B H 0.793872 0.476214 0.472138 0.200 Uiso 1 1 calc R U . . .
C57 C 0.7911(3) 0.5595(5) 0.4731(5) 0.170(3) Uani 1 1 d . . . . .
H57A H 0.812843 0.589031 0.482675 0.204 Uiso 1 1 calc R U . . .
H57B H 0.766475 0.564032 0.426354 0.204 Uiso 1 1 calc R U . . .
C58 C 0.7725(2) 0.5644(4) 0.5187(4) 0.143(3) Uani 1 1 d . . . . .
H58A H 0.796634 0.556319 0.564957 0.171 Uiso 1 1 calc R U . . .
H58B H 0.763357 0.602205 0.518210 0.171 Uiso 1 1 calc R U . . .
C59 C 0.7341(2) 0.5299(4) 0.5034(3) 0.138(3) Uani 1 1 d . . . . .
H59A H 0.743510 0.492146 0.504385 0.166 Uiso 1 1 calc R U . . .
H59B H 0.710302 0.537674 0.456902 0.166 Uiso 1 1 calc R U . . .
C60 C 0.42588(18) 0.2234(2) 0.3094(3) 0.0993(15) Uani 1 1 d . . . . .
H60A H 0.430196 0.244204 0.276009 0.119 Uiso 1 1 calc R U . . .
H60B H 0.409474 0.190128 0.286933 0.119 Uiso 1 1 calc R U . . .
C61 C 0.39666(17) 0.2563(2) 0.3297(3) 0.0998(15) Uani 1 1 d . . . . .
H61A H 0.414050 0.287889 0.355720 0.120 Uiso 1 1 calc R U . . .
H61B H 0.389925 0.234164 0.359762 0.120 Uiso 1 1 calc R U . . .
C62 C 0.35210(18) 0.2758(3) 0.2704(3) 0.1038(16) Uani 1 1 d . . . . .
H62A H 0.358714 0.298772 0.240912 0.125 Uiso 1 1 calc R U . . .
H62B H 0.334858 0.244359 0.243778 0.125 Uiso 1 1 calc R U . . .
C63 C 0.32386(19) 0.3067(3) 0.2917(3) 0.123(2) Uani 1 1 d . . . . .
H63A H 0.341214 0.338236 0.317922 0.148 Uiso 1 1 calc R U . . .
H63B H 0.318039 0.283792 0.322092 0.148 Uiso 1 1 calc R U . . .
C64 C 0.2786(2) 0.3264(4) 0.2344(4) 0.143(3) Uani 1 1 d . . . . .
H64A H 0.261517 0.295200 0.206761 0.172 Uiso 1 1 calc R U . . .
H64B H 0.260984 0.342264 0.254046 0.172 Uiso 1 1 calc R U . . .
C65 C 0.2832(2) 0.3676(4) 0.1894(4) 0.146(3) Uani 1 1 d . . . . .
H65A H 0.253867 0.372529 0.148237 0.175 Uiso 1 1 calc R U . . .
H65B H 0.305016 0.354568 0.175883 0.175 Uiso 1 1 calc R U . . .
C66 C 0.2998(3) 0.4233(4) 0.2276(4) 0.156(3) Uani 1 1 d . . . . .
H66A H 0.275702 0.438402 0.234746 0.187 Uiso 1 1 calc R U . . .
H66B H 0.326191 0.416644 0.272346 0.187 Uiso 1 1 calc R U . . .
C67 C 0.3116(3) 0.4614(4) 0.1935(4) 0.151(3) Uani 1 1 d . . . . .
H67A H 0.284731 0.470178 0.150160 0.181 Uiso 1 1 calc R U . . .
H67B H 0.334253 0.445485 0.183465 0.181 Uiso 1 1 calc R U . . .
C68 C 0.3306(3) 0.5132(4) 0.2332(4) 0.154(3) Uani 1 1 d . . . . .
H68A H 0.307377 0.529415 0.241632 0.185 Uiso 1 1 calc R U . . .
H68B H 0.356463 0.503778 0.277430 0.185 Uiso 1 1 calc R U . . .
C69 C 0.3459(3) 0.5553(5) 0.2013(4) 0.159(3) Uani 1 1 d . . . . .
H69A H 0.366963 0.538688 0.188466 0.191 Uiso 1 1 calc R U . . .
H69B H 0.319582 0.568470 0.159777 0.191 Uiso 1 1 calc R U . . .
C70 C 0.3682(3) 0.6011(5) 0.2461(4) 0.155(3) Uani 1 1 d . . . . .
H70A H 0.346453 0.619580 0.256058 0.186 Uiso 1 1 calc R U . . .
H70B H 0.393138 0.587747 0.289113 0.186 Uiso 1 1 calc R U . . .
C71 C 0.3856(4) 0.6388(6) 0.2173(6) 0.192(4) Uani 1 1 d . . . . .
H71A H 0.360577 0.655347 0.176842 0.231 Uiso 1 1 calc R U . . .
H71B H 0.405512 0.620186 0.203767 0.231 Uiso 1 1 calc R U . . .
C72 C 0.4123(5) 0.6828(6) 0.2701(7) 0.209(6) Uani 1 1 d D . . . .
H72A H 0.391660 0.700608 0.282939 0.251 Uiso 1 1 calc R U . . .
H72B H 0.436069 0.665014 0.310883 0.251 Uiso 1 1 calc R U . . .
C73 C 0.4334(6) 0.7243(6) 0.2493(8) 0.234(6) Uani 1 1 d D . . . .
H73A H 0.409286 0.744394 0.211364 0.280 Uiso 1 1 calc R U . . .
H73B H 0.451618 0.706257 0.232256 0.280 Uiso 1 1 calc R U . . .
C74 C 0.4624(3) 0.7634(5) 0.3015(6) 0.179(4) Uani 1 1 d . . . . .
H74A H 0.472563 0.791236 0.280977 0.214 Uiso 1 1 calc R U . . .
H74B H 0.444885 0.781347 0.319958 0.214 Uiso 1 1 calc R U . . .
C75 C 0.5011(4) 0.7370(4) 0.3555(5) 0.167(3) Uani 1 1 d . . . . .
H75A H 0.511727 0.708090 0.336938 0.201 Uiso 1 1 calc R U . . .
H75B H 0.492822 0.720801 0.387493 0.201 Uiso 1 1 calc R U . . .
C76 C 0.5377(4) 0.7776(4) 0.3910(5) 0.177(4) Uani 1 1 d . . . . .
H76A H 0.525241 0.809175 0.402717 0.212 Uiso 1 1 calc R U . . .
H76B H 0.548574 0.789897 0.360226 0.212 Uiso 1 1 calc R U . . .
C77 C 0.5788(3) 0.7543(3) 0.4576(4) 0.130(2) Uani 1 1 d . . . . .
H77A H 0.600800 0.783515 0.480155 0.156 Uiso 1 1 calc R U . . .
H77B H 0.567712 0.742731 0.488371 0.156 Uiso 1 1 calc R U . . .
C78 C 0.6029(3) 0.7073(3) 0.4466(4) 0.130(2) Uani 1 1 d . . . . .
H78A H 0.580188 0.680552 0.417594 0.156 Uiso 1 1 calc R U . . .
H78B H 0.618302 0.720340 0.422214 0.156 Uiso 1 1 calc R U . . .
C79 C 0.6346(2) 0.6817(3) 0.5062(4) 0.139(3) Uani 1 1 d . . . . .
H79A H 0.619910 0.675851 0.533770 0.167 Uiso 1 1 calc R U . . .
H79B H 0.659184 0.707755 0.530860 0.167 Uiso 1 1 calc R U . . .
C80 C 0.6567(2) 0.6287(2) 0.5054(3) 0.1107(17) Uani 1 1 d . . . . .
H80A H 0.632402 0.602165 0.481564 0.133 Uiso 1 1 calc R U . . .
H80B H 0.671425 0.634122 0.477716 0.133 Uiso 1 1 calc R U . . .
C81 C 0.6886(2) 0.6052(3) 0.5666(4) 0.123(2) Uani 1 1 d . . . . .
H81A H 0.675358 0.602655 0.596543 0.148 Uiso 1 1 calc R U . . .
H81B H 0.714931 0.629404 0.588434 0.148 Uiso 1 1 calc R U . . .
C91 C 0.4370(3) 0.4089(4) 0.3299(4) 0.147(3) Uani 1 1 d . . . . .
H91A H 0.412370 0.384614 0.301468 0.220 Uiso 1 1 calc R U . . .
H91B H 0.431970 0.444014 0.308076 0.220 Uiso 1 1 calc R U . . .
H91C H 0.465480 0.393914 0.336663 0.220 Uiso 1 1 calc R U . . .
C92 C 0.4389(2) 0.4149(3) 0.3945(4) 0.132(2) Uani 1 1 d . . . . .
H92A H 0.410097 0.429667 0.387900 0.158 Uiso 1 1 calc R U . . .
H92B H 0.443686 0.379448 0.416555 0.158 Uiso 1 1 calc R U . . .
O1 O 0.4747(2) 0.45016(19) 0.4359(3) 0.1581(19) Uani 1 1 d . . . . .
H1 H 0.475513 0.454001 0.473086 0.237 Uiso 1 1 calc R U . . .
C93 C 0.5191(4) 0.5568(4) 0.3470(7) 0.205(5) Uani 1 1 d . . . . .
H93A H 0.546637 0.559411 0.343818 0.308 Uiso 1 1 calc R U . . .
H93B H 0.503572 0.523205 0.326381 0.308 Uiso 1 1 calc R U . . .
H93C H 0.499436 0.587262 0.323429 0.308 Uiso 1 1 calc R U . . .
C94 C 0.5304(4) 0.5578(4) 0.4170(6) 0.180(4) Uani 1 1 d . . . . .
H94A H 0.550998 0.527566 0.440362 0.216 Uiso 1 1 calc R U . . .
H94B H 0.546871 0.591486 0.437416 0.216 Uiso 1 1 calc R U . . .
O2 O 0.49297(18) 0.5543(2) 0.4285(3) 0.1417(16) Uani 1 1 d . . . . .
H2A H 0.476421 0.528631 0.406326 0.213 Uiso 1 1 calc R U . . .

loop_
_atom_site_aniso_label
_atom_site_aniso_U_11
_atom_site_aniso_U_22
_atom_site_aniso_U_33
_atom_site_aniso_U_23
_atom_site_aniso_U_13
_atom_site_aniso_U_12
Si1 0.0977(9) 0.0740(8) 0.1177(11) -0.0140(7) 0.0698(8) -0.0059(6)
Si2 0.0838(9) 0.0770(8) 0.1319(12) 0.0100(8) 0.0477(8) -0.0037(7)
C1 0.086(3) 0.075(3) 0.095(3) 0.001(2) 0.056(2) 0.004(2)
C2 0.083(3) 0.083(3) 0.083(3) -0.003(2) 0.050(2) 0.002(2)
C3 0.071(2) 0.078(3) 0.083(3) 0.008(2) 0.043(2) 0.005(2)
C4 0.084(3) 0.067(2) 0.086(3) 0.002(2) 0.050(2) 0.001(2)
C5 0.106(3) 0.073(3) 0.102(3) -0.009(2) 0.073(3) -0.004(2)
C6 0.101(3) 0.076(3) 0.119(4) -0.007(3) 0.078(3) -0.008(2)
C7 0.077(3) 0.070(3) 0.094(3) 0.007(2) 0.038(2) 0.005(2)
C8 0.075(3) 0.082(3) 0.093(3) 0.024(2) 0.045(2) 0.011(2)
C9 0.075(2) 0.074(3) 0.079(3) 0.011(2) 0.039(2) 0.006(2)
C10 0.076(2) 0.067(2) 0.088(3) 0.008(2) 0.046(2) 0.003(2)
C11 0.093(3) 0.080(3) 0.098(3) -0.001(2) 0.058(3) -0.001(2)
C12 0.089(3) 0.074(3) 0.100(3) -0.007(2) 0.049(3) -0.006(2)
C13 0.078(3) 0.093(3) 0.081(3) 0.010(2) 0.046(2) -0.005(2)
C14 0.097(3) 0.123(4) 0.087(3) 0.026(3) 0.037(3) -0.013(3)
C15 0.091(3) 0.119(4) 0.100(3) -0.018(3) 0.061(3) -0.011(3)
C16 0.094(3) 0.066(2) 0.127(4) -0.012(2) 0.074(3) -0.007(2)
C17 0.105(4) 0.079(3) 0.138(4) -0.021(3) 0.066(3) -0.022(3)
C18 0.092(3) 0.082(3) 0.144(5) -0.019(3) 0.069(4) -0.024(3)
C19 0.079(3) 0.065(3) 0.150(5) -0.012(3) 0.065(3) -0.013(2)
C20 0.117(4) 0.080(3) 0.160(6) -0.002(3) 0.078(4) -0.027(3)
C21 0.118(4) 0.074(3) 0.160(6) 0.006(3) 0.070(4) -0.007(3)
C22 0.100(4) 0.072(3) 0.160(5) 0.006(3) 0.072(4) -0.004(3)
C23 0.104(4) 0.100(4) 0.168(6) 0.023(4) 0.054(4) 0.019(3)
C24 0.118(5) 0.134(6) 0.160(6) -0.009(5) 0.067(5) 0.000(5)
C25 0.118(5) 0.135(6) 0.133(5) 0.011(5) 0.048(4) 0.013(4)
C26 0.110(5) 0.136(6) 0.143(6) -0.018(5) 0.042(4) 0.001(4)
C27 0.089(4) 0.171(7) 0.123(5) -0.017(5) 0.037(4) 0.008(4)
C28 0.112(5) 0.169(7) 0.134(5) -0.021(5) 0.048(4) 0.008(5)
C29 0.123(5) 0.149(6) 0.152(6) 0.010(5) 0.064(5) 0.019(5)
C30 0.134(6) 0.219(10) 0.124(6) 0.005(6) 0.047(5) 0.009(7)
C31 0.157(7) 0.209(10) 0.148(7) 0.061(7) 0.049(6) 0.024(7)
C32 0.164(7) 0.227(10) 0.108(5) 0.048(6) 0.052(5) 0.037(7)
C33 0.291(14) 0.143(7) 0.151(8) 0.023(6) 0.105(9) 0.029(8)
C34 0.178(8) 0.233(11) 0.116(6) -0.008(6) 0.065(6) -0.015(8)
C35 0.137(7) 0.262(13) 0.146(7) 0.020(7) 0.039(6) -0.042(8)
C36 0.156(6) 0.112(5) 0.117(5) 0.016(4) 0.012(5) 0.006(5)
C37 0.134(5) 0.132(5) 0.115(4) -0.043(4) 0.074(4) -0.039(4)
C38 0.145(5) 0.086(3) 0.144(5) -0.020(3) 0.103(4) -0.007(3)
C39 0.128(5) 0.111(4) 0.192(6) -0.008(4) 0.117(5) 0.015(4)
C40 0.198(8) 0.132(6) 0.277(11) -0.009(7) 0.184(9) 0.016(6)
C41 0.210(11) 0.215(11) 0.267(13) -0.007(10) 0.178(11) -0.029(9)
C42 0.218(12) 0.34(2) 0.212(11) 0.122(13) 0.154(11) 0.104(14)
C43 0.245(15) 0.294(18) 0.222(13) 0.074(13) 0.131(13) 0.034(14)
C44 0.32(2) 0.34(2) 0.202(12) -0.038(13) 0.165(14) -0.123(19)
C45 0.222(13) 0.42(2) 0.142(8) -0.016(11) 0.101(9) -0.020(15)
C46 0.117(7) 0.41(2) 0.228(13) -0.145(14) 0.072(8) -0.066(11)
C47 0.126(7) 0.193(10) 0.216(10) -0.027(8) 0.066(7) -0.029(6)
C48 0.107(6) 0.276(14) 0.182(9) 0.049(9) 0.048(6) 0.001(7)
C49 0.099(5) 0.223(10) 0.201(9) 0.018(8) 0.058(6) -0.015(6)
C50 0.201(10) 0.194(10) 0.291(14) -0.003(10) 0.173(11) 0.041(9)
C51 0.141(7) 0.302(16) 0.244(12) -0.106(12) 0.113(8) -0.066(10)
C52 0.153(7) 0.238(11) 0.239(10) -0.106(9) 0.148(8) -0.073(8)
C53 0.218(11) 0.259(15) 0.219(11) -0.065(11) 0.135(10) -0.096(11)
C54 0.154(7) 0.210(10) 0.184(8) -0.040(8) 0.116(7) -0.043(7)
C55 0.142(7) 0.266(13) 0.135(6) -0.014(7) 0.081(6) -0.056(8)
C56 0.111(5) 0.191(8) 0.242(10) 0.087(7) 0.120(6) 0.031(5)
C57 0.136(6) 0.229(11) 0.157(7) 0.013(7) 0.081(6) -0.006(7)
C58 0.114(5) 0.169(7) 0.134(5) 0.014(5) 0.051(4) -0.045(5)
C59 0.100(4) 0.221(8) 0.081(3) -0.002(4) 0.034(3) -0.063(5)
C60 0.104(4) 0.092(3) 0.108(4) -0.025(3) 0.057(3) -0.010(3)
C61 0.089(3) 0.098(4) 0.117(4) -0.017(3) 0.054(3) -0.009(3)
C62 0.086(3) 0.117(4) 0.100(3) -0.022(3) 0.039(3) -0.012(3)
C63 0.090(4) 0.159(6) 0.120(4) -0.015(4) 0.050(3) 0.008(4)
C64 0.086(4) 0.206(8) 0.118(5) -0.014(5) 0.035(4) 0.006(4)
C65 0.100(4) 0.206(9) 0.122(5) -0.020(6) 0.048(4) 0.027(5)
C66 0.123(5) 0.227(10) 0.115(5) 0.005(6) 0.057(5) 0.040(6)
C67 0.135(6) 0.214(9) 0.108(5) 0.008(6) 0.062(5) 0.043(6)
C68 0.132(6) 0.217(9) 0.109(5) 0.004(6) 0.057(5) 0.050(6)
C69 0.146(6) 0.222(10) 0.103(5) 0.005(6) 0.056(5) 0.039(7)
C70 0.146(7) 0.190(9) 0.124(6) 0.001(6) 0.062(5) 0.031(6)
C71 0.191(10) 0.195(11) 0.184(10) -0.020(9) 0.086(8) 0.050(9)
C72 0.253(13) 0.205(11) 0.260(14) 0.080(11) 0.195(13) 0.095(11)
C73 0.274(17) 0.223(14) 0.247(15) 0.053(12) 0.161(14) 0.084(13)
C74 0.130(7) 0.191(10) 0.211(10) 0.025(9) 0.081(7) 0.027(7)
C75 0.210(10) 0.153(8) 0.191(9) 0.022(7) 0.138(8) 0.015(8)
C76 0.263(12) 0.113(6) 0.189(9) 0.007(6) 0.138(9) 0.016(8)
C77 0.162(6) 0.092(4) 0.156(6) -0.001(4) 0.094(5) 0.033(4)
C78 0.136(5) 0.112(5) 0.154(6) 0.010(4) 0.081(5) 0.017(4)
C79 0.117(5) 0.101(4) 0.160(6) 0.004(4) 0.036(5) -0.005(4)
C80 0.104(4) 0.097(4) 0.137(5) -0.010(3) 0.063(4) 0.000(3)
C81 0.124(5) 0.105(4) 0.135(5) -0.004(4) 0.060(4) -0.012(4)
C91 0.124(5) 0.178(7) 0.134(6) -0.030(5) 0.060(4) -0.014(5)
C92 0.122(5) 0.124(5) 0.133(5) -0.020(4) 0.050(4) -0.013(4)
O1 0.188(5) 0.111(3) 0.143(4) -0.024(3) 0.056(4) -0.022(3)
C93 0.268(13) 0.163(8) 0.258(13) 0.030(8) 0.186(12) 0.036(8)
C94 0.180(9) 0.183(9) 0.188(9) 0.032(7) 0.099(8) -0.013(7)
O2 0.148(4) 0.130(4) 0.153(4) -0.015(3) 0.078(3) -0.004(3)

loop_
_atom_type_symbol
_atom_type_description
_atom_type_scat_dispersion_real
_atom_type_scat_dispersion_imag
_atom_type_scat_source
C C 0.0181 0.0091 'International Tables Vol C Tables 4.2.6.8 and 6.1.1.4'
H H 0.0000 0.0000 'International Tables Vol C Tables 4.2.6.8 and 6.1.1.4'
O O 0.0492 0.0322 'International Tables Vol C Tables 4.2.6.8 and 6.1.1.4'
Si Si 0.2541 0.3302 'International Tables Vol C Tables 4.2.6.8 and 6.1.1.4'

loop_
_geom_angle_atom_site_label_1
_geom_angle_atom_site_label_2
_geom_angle_atom_site_label_3
_geom_angle
_geom_angle_site_symmetry_1
_geom_angle_site_symmetry_3
_geom_angle_publ_flag
C60 Si1 C16 110.2(3) . . ?
C60 Si1 C1 108.9(2) . . ?
C16 Si1 C1 109.2(2) . . ?
C60 Si1 C38 109.7(3) . . ?
C16 Si1 C38 109.6(2) . . ?
C1 Si1 C38 109.2(2) . . ?
C59 Si2 C37 108.1(3) . . ?
C59 Si2 C7 109.7(3) . . ?
C37 Si2 C7 109.7(3) . . ?
C59 Si2 C81 116.3(4) . . ?
C37 Si2 C81 102.6(3) . . ?
C7 Si2 C81 110.2(3) . . ?
C2 C1 C6 117.0(4) . . ?
C2 C1 Si1 122.9(3) . . ?
C6 C1 Si1 120.1(3) . . ?
C3 C2 C1 121.6(4) . . ?
C3 C2 H2 119.2 . . ?
C1 C2 H2 119.2 . . ?
C2 C3 C4 120.0(4) . . ?
C2 C3 C13 129.4(4) . . ?
C4 C3 C13 110.6(4) . . ?
C5 C4 C3 120.6(4) . . ?
C5 C4 C10 130.7(4) . . ?
C3 C4 C10 108.6(4) . . ?
C4 C5 C6 119.3(4) . . ?
C4 C5 H5 120.3 . . ?
C6 C5 H5 120.3 . . ?
C5 C6 C1 121.4(4) . . ?
C5 C6 H6 119.3 . . ?
C1 C6 H6 119.3 . . ?
C12 C7 C8 117.4(4) . . ?
C12 C7 Si2 118.3(4) . . ?
C8 C7 Si2 124.2(4) . . ?
C9 C8 C7 121.5(4) . . ?
C9 C8 H8 119.3 . . ?
C7 C8 H8 119.3 . . ?
C8 C9 C10 120.0(4) . . ?
C8 C9 C13 130.2(4) . . ?
C10 C9 C13 109.8(4) . . ?
C11 C10 C9 119.6(4) . . ?
C11 C10 C4 131.3(4) . . ?
C9 C10 C4 109.0(4) . . ?
C10 C11 C12 120.1(4) . . ?
C10 C11 H11 120.0 . . ?
C12 C11 H11 120.0 . . ?
C11 C12 C7 121.4(5) . . ?
C11 C12 H12 119.3 . . ?
C7 C12 H12 119.3 . . ?
C3 C13 C9 101.7(4) . . ?
C3 C13 C15 112.1(4) . . ?
C9 C13 C15 112.5(4) . . ?
C3 C13 C14 110.3(4) . . ?
C9 C13 C14 110.3(4) . . ?
C15 C13 C14 109.6(4) . . ?
C13 C14 H14A 109.5 . . ?
C13 C14 H14B 109.5 . . ?
H14A C14 H14B 109.5 . . ?
C13 C14 H14C 109.5 . . ?
H14A C14 H14C 109.5 . . ?
H14B C14 H14C 109.5 . . ?
C13 C15 H15A 109.5 . . ?
C13 C15 H15B 109.5 . . ?
H15A C15 H15B 109.5 . . ?
C13 C15 H15C 109.5 . . ?
H15A C15 H15C 109.5 . . ?
H15B C15 H15C 109.5 . . ?
C17 C16 Si1 113.9(4) . . ?
C17 C16 H16A 108.8 . . ?
Si1 C16 H16A 108.8 . . ?
C17 C16 H16B 108.8 . . ?
Si1 C16 H16B 108.8 . . ?
H16A C16 H16B 107.7 . . ?
C18 C17 C16 114.7(5) . . ?
C18 C17 H17A 108.6 . . ?
C16 C17 H17A 108.6 . . ?
C18 C17 H17B 108.6 . . ?
C16 C17 H17B 108.6 . . ?
H17A C17 H17B 107.6 . . ?
C19 C18 C17 116.2(4) . . ?
C19 C18 H18A 108.2 . . ?
C17 C18 H18A 108.2 . . ?
C19 C18 H18B 108.2 . . ?
C17 C18 H18B 108.2 . . ?
H18A C18 H18B 107.4 . . ?
C18 C19 C20 114.2(4) . . ?
C18 C19 H19A 108.7 . . ?
C20 C19 H19A 108.7 . . ?
C18 C19 H19B 108.7 . . ?
C20 C19 H19B 108.7 . . ?
H19A C19 H19B 107.6 . . ?
C21 C20 C19 115.7(5) . . ?
C21 C20 H20A 108.4 . . ?
C19 C20 H20A 108.4 . . ?
C21 C20 H20B 108.4 . . ?
C19 C20 H20B 108.4 . . ?
H20A C20 H20B 107.4 . . ?
C20 C21 C22 115.5(5) . . ?
C20 C21 H21A 108.4 . . ?
C22 C21 H21A 108.4 . . ?
C20 C21 H21B 108.4 . . ?
C22 C21 H21B 108.4 . . ?
H21A C21 H21B 107.5 . . ?
C21 C22 C23 114.7(5) . . ?
C21 C22 H22A 108.6 . . ?
C23 C22 H22A 108.6 . . ?
C21 C22 H22B 108.6 . . ?
C23 C22 H22B 108.6 . . ?
H22A C22 H22B 107.6 . . ?
C24 C23 C22 116.1(6) . . ?
C24 C23 H23A 108.3 . . ?
C22 C23 H23A 108.3 . . ?
C24 C23 H23B 108.3 . . ?
C22 C23 H23B 108.3 . . ?
H23A C23 H23B 107.4 . . ?
C25 C24 C23 116.1(7) . . ?
C25 C24 H24A 108.3 . . ?
C23 C24 H24A 108.3 . . ?
C25 C24 H24B 108.3 . . ?
C23 C24 H24B 108.3 . . ?
H24A C24 H24B 107.4 . . ?
C24 C25 C26 115.3(7) . . ?
C24 C25 H25A 108.4 . . ?
C26 C25 H25A 108.4 . . ?
C24 C25 H25B 108.4 . . ?
C26 C25 H25B 108.4 . . ?
H25A C25 H25B 107.5 . . ?
C27 C26 C25 111.2(7) . . ?
C27 C26 H26A 109.4 . . ?
C25 C26 H26A 109.4 . . ?
C27 C26 H26B 109.4 . . ?
C25 C26 H26B 109.4 . . ?
H26A C26 H26B 108.0 . . ?
C26 C27 C28 116.4(7) . . ?
C26 C27 H27A 108.2 . . ?
C28 C27 H27A 108.2 . . ?
C26 C27 H27B 108.2 . . ?
C28 C27 H27B 108.2 . . ?
H27A C27 H27B 107.3 . . ?
C27 C28 C29 112.3(7) . . ?
C27 C28 H28A 109.1 . . ?
C29 C28 H28A 109.1 . . ?
C27 C28 H28B 109.1 . . ?
C29 C28 H28B 109.1 . . ?
H28A C28 H28B 107.9 . . ?
C30 C29 C28 113.6(8) . . ?
C30 C29 H29A 108.8 . . ?
C28 C29 H29A 108.8 . . ?
C30 C29 H29B 108.8 . . ?
C28 C29 H29B 108.8 . . ?
H29A C29 H29B 107.7 . . ?
C29 C30 C31 113.0(8) . . ?
C29 C30 H30A 109.0 . . ?
C31 C30 H30A 109.0 . . ?
C29 C30 H30B 109.0 . . ?
C31 C30 H30B 109.0 . . ?
H30A C30 H30B 107.8 . . ?
C32 C31 C30 113.7(8) . . ?
C32 C31 H31A 108.8 . . ?
C30 C31 H31A 108.8 . . ?
C32 C31 H31B 108.8 . . ?
C30 C31 H31B 108.8 . . ?
H31A C31 H31B 107.7 . . ?
C33 C32 C31 116.8(9) . . ?
C33 C32 H32A 108.1 . . ?
C31 C32 H32A 108.1 . . ?
C33 C32 H32B 108.1 . . ?
C31 C32 H32B 108.1 . . ?
H32A C32 H32B 107.3 . . ?
C32 C33 C34 112.3(10) . . ?
C32 C33 H33A 109.1 . . ?
C34 C33 H33A 109.1 . . ?
C32 C33 H33B 109.1 . . ?
C34 C33 H33B 109.1 . . ?
H33A C33 H33B 107.9 . . ?
C35 C34 C33 112.7(9) . . ?
C35 C34 H34A 109.1 . . ?
C33 C34 H34A 109.1 . . ?
C35 C34 H34B 109.1 . . ?
C33 C34 H34B 109.1 . . ?
H34A C34 H34B 107.8 . . ?
C34 C35 C36 108.5(8) . . ?
C34 C35 H35A 110.0 . . ?
C36 C35 H35A 110.0 . . ?
C34 C35 H35B 110.0 . . ?
C36 C35 H35B 110.0 . . ?
H35A C35 H35B 108.4 . . ?
C37 C36 C35 120.9(8) . . ?
C37 C36 H36A 107.1 . . ?
C35 C36 H36A 107.1 . . ?
C37 C36 H36B 107.1 . . ?
C35 C36 H36B 107.1 . . ?
H36A C36 H36B 106.8 . . ?
C36 C37 Si2 115.8(4) . . ?
C36 C37 H37A 108.3 . . ?
Si2 C37 H37A 108.3 . . ?
C36 C37 H37B 108.3 . . ?
Si2 C37 H37B 108.3 . . ?
H37A C37 H37B 107.4 . . ?
C39 C38 Si1 115.2(4) . . ?
C39 C38 H38A 108.5 . . ?
Si1 C38 H38A 108.5 . . ?
C39 C38 H38B 108.5 . . ?
Si1 C38 H38B 108.5 . . ?
H38A C38 H38B 107.5 . . ?
C38 C39 C40 118.2(7) . . ?
C38 C39 H39A 107.7 . . ?
C40 C39 H39A 107.7 . . ?
C38 C39 H39B 107.7 . . ?
C40 C39 H39B 107.7 . . ?
H39A C39 H39B 107.1 . . ?
C41 C40 C39 117.1(8) . . ?
C41 C40 H40A 108.0 . . ?
C39 C40 H40A 108.0 . . ?
C41 C40 H40B 108.0 . . ?
C39 C40 H40B 108.0 . . ?
H40A C40 H40B 107.3 . . ?
C40 C41 C42 119.9(11) . . ?
C40 C41 H41A 107.3 . . ?
C42 C41 H41A 107.3 . . ?
C40 C41 H41B 107.3 . . ?
C42 C41 H41B 107.3 . . ?
H41A C41 H41B 106.9 . . ?
C43 C42 C41 106.1(14) . . ?
C43 C42 H42A 110.5 . . ?
C41 C42 H42A 110.5 . . ?
C43 C42 H42B 110.5 . . ?
C41 C42 H42B 110.5 . . ?
H42A C42 H42B 108.7 . . ?
C42 C43 C44 115.7(16) . . ?
C42 C43 H43A 108.4 . . ?
C44 C43 H43A 108.4 . . ?
C42 C43 H43B 108.4 . . ?
C44 C43 H43B 108.4 . . ?
H43A C43 H43B 107.4 . . ?
C45 C44 C43 122.4(14) . . ?
C45 C44 H44A 106.7 . . ?
C43 C44 H44A 106.7 . . ?
C45 C44 H44B 106.7 . . ?
C43 C44 H44B 106.7 . . ?
H44A C44 H44B 106.6 . . ?
C46 C45 C44 122.3(17) . . ?
C46 C45 H45A 106.8 . . ?
C44 C45 H45A 106.8 . . ?
C46 C45 H45B 106.8 . . ?
C44 C45 H45B 106.8 . . ?
H45A C45 H45B 106.6 . . ?
C45 C46 C47 131.6(17) . . ?
C45 C46 H46A 104.4 . . ?
C47 C46 H46A 104.3 . . ?
C45 C46 H46B 104.4 . . ?
C47 C46 H46B 104.3 . . ?
H46A C46 H46B 105.6 . . ?
C46 C47 C48 121.1(11) . . ?
C46 C47 H47A 107.1 . . ?
C48 C47 H47A 107.1 . . ?
C46 C47 H47B 107.1 . . ?
C48 C47 H47B 107.1 . . ?
H47A C47 H47B 106.8 . . ?
C49 C48 C47 123.8(12) . . ?
C49 C48 H48A 106.4 . . ?
C47 C48 H48A 106.4 . . ?
C49 C48 H48B 106.4 . . ?
C47 C48 H48B 106.4 . . ?
H48A C48 H48B 106.5 . . ?
C48 C49 C50 125.9(12) . . ?
C48 C49 H49A 105.8 . . ?
C50 C49 H49A 105.8 . . ?
C48 C49 H49B 105.8 . . ?
C50 C49 H49B 105.8 . . ?
H49A C49 H49B 106.2 . . ?
C51 C50 C49 119.5(9) . . ?
C51 C50 H50A 107.4 . . ?
C49 C50 H50A 107.4 . . ?
C51 C50 H50B 107.4 . . ?
C49 C50 H50B 107.4 . . ?
H50A C50 H50B 107.0 . . ?
C52 C51 C50 113.9(10) . . ?
C52 C51 H51A 108.8 . . ?
C50 C51 H51A 108.8 . . ?
C52 C51 H51B 108.8 . . ?
C50 C51 H51B 108.8 . . ?
H51A C51 H51B 107.7 . . ?
C51 C52 C53 110.1(9) . . ?
C51 C52 H52A 109.6 . . ?
C53 C52 H52A 109.6 . . ?
C51 C52 H52B 109.6 . . ?
C53 C52 H52B 109.6 . . ?
H52A C52 H52B 108.2 . . ?
C54 C53 C52 112.9(10) . . ?
C54 C53 H53A 109.0 . . ?
C52 C53 H53A 109.0 . . ?
C54 C53 H53B 109.0 . . ?
C52 C53 H53B 109.0 . . ?
H53A C53 H53B 107.8 . . ?
C55 C54 C53 121.1(11) . . ?
C55 C54 H54A 107.1 . . ?
C53 C54 H54A 107.1 . . ?
C55 C54 H54B 107.1 . . ?
C53 C54 H54B 107.1 . . ?
H54A C54 H54B 106.8 . . ?
C54 C55 C56 112.8(9) . . ?
C54 C55 H55A 109.0 . . ?
C56 C55 H55A 109.0 . . ?
C54 C55 H55B 109.0 . . ?
C56 C55 H55B 109.0 . . ?
H55A C55 H55B 107.8 . . ?
C55 C56 C57 113.0(8) . . ?
C55 C56 H56A 109.0 . . ?
C57 C56 H56A 109.0 . . ?
C55 C56 H56B 109.0 . . ?
C57 C56 H56B 109.0 . . ?
H56A C56 H56B 107.8 . . ?
C58 C57 C56 114.4(8) . . ?
C58 C57 H57A 108.7 . . ?
C56 C57 H57A 108.7 . . ?
C58 C57 H57B 108.7 . . ?
C56 C57 H57B 108.7 . . ?
H57A C57 H57B 107.6 . . ?
C59 C58 C57 115.6(8) . . ?
C59 C58 H58A 108.4 . . ?
C57 C58 H58A 108.4 . . ?
C59 C58 H58B 108.4 . . ?
C57 C58 H58B 108.4 . . ?
H58A C58 H58B 107.4 . . ?
C58 C59 Si2 117.0(6) . . ?
C58 C59 H59A 108.0 . . ?
Si2 C59 H59A 108.0 . . ?
C58 C59 H59B 108.0 . . ?
Si2 C59 H59B 108.0 . . ?
H59A C59 H59B 107.3 . . ?
C61 C60 Si1 115.1(4) . . ?
C61 C60 H60A 108.5 . . ?
Si1 C60 H60A 108.5 . . ?
C61 C60 H60B 108.5 . . ?
Si1 C60 H60B 108.5 . . ?
H60A C60 H60B 107.5 . . ?
C60 C61 C62 114.5(5) . . ?
C60 C61 H61A 108.6 . . ?
C62 C61 H61A 108.6 . . ?
C60 C61 H61B 108.6 . . ?
C62 C61 H61B 108.6 . . ?
H61A C61 H61B 107.6 . . ?
C63 C62 C61 113.4(5) . . ?
C63 C62 H62A 108.9 . . ?
C61 C62 H62A 108.9 . . ?
C63 C62 H62B 108.9 . . ?
C61 C62 H62B 108.9 . . ?
H62A C62 H62B 107.7 . . ?
C62 C63 C64 115.5(6) . . ?
C62 C63 H63A 108.4 . . ?
C64 C63 H63A 108.4 . . ?
C62 C63 H63B 108.4 . . ?
C64 C63 H63B 108.4 . . ?
H63A C63 H63B 107.5 . . ?
C65 C64 C63 113.4(6) . . ?
C65 C64 H64A 108.9 . . ?
C63 C64 H64A 108.9 . . ?
C65 C64 H64B 108.9 . . ?
C63 C64 H64B 108.9 . . ?
H64A C64 H64B 107.7 . . ?
C64 C65 C66 110.4(7) . . ?
C64 C65 H65A 109.6 . . ?
C66 C65 H65A 109.6 . . ?
C64 C65 H65B 109.6 . . ?
C66 C65 H65B 109.6 . . ?
H65A C65 H65B 108.1 . . ?
C67 C66 C65 114.3(8) . . ?
C67 C66 H66A 108.7 . . ?
C65 C66 H66A 108.7 . . ?
C67 C66 H66B 108.7 . . ?
C65 C66 H66B 108.7 . . ?
H66A C66 H66B 107.6 . . ?
C66 C67 C68 113.5(8) . . ?
C66 C67 H67A 108.9 . . ?
C68 C67 H67A 108.9 . . ?
C66 C67 H67B 108.9 . . ?
C68 C67 H67B 108.9 . . ?
H67A C67 H67B 107.7 . . ?
C69 C68 C67 116.7(8) . . ?
C69 C68 H68A 108.1 . . ?
C67 C68 H68A 108.1 . . ?
C69 C68 H68B 108.1 . . ?
C67 C68 H68B 108.1 . . ?
H68A C68 H68B 107.3 . . ?
C70 C69 C68 112.9(8) . . ?
C70 C69 H69A 109.0 . . ?
C68 C69 H69A 109.0 . . ?
C70 C69 H69B 109.0 . . ?
C68 C69 H69B 109.0 . . ?
H69A C69 H69B 107.8 . . ?
C71 C70 C69 112.4(9) . . ?
C71 C70 H70A 109.1 . . ?
C69 C70 H70A 109.1 . . ?
C71 C70 H70B 109.1 . . ?
C69 C70 H70B 109.1 . . ?
H70A C70 H70B 107.9 . . ?
C70 C71 C72 109.0(11) . . ?
C70 C71 H71A 109.9 . . ?
C72 C71 H71A 109.9 . . ?
C70 C71 H71B 109.9 . . ?
C72 C71 H71B 109.9 . . ?
H71A C71 H71B 108.3 . . ?
C73 C72 C71 116.3(13) . . ?
C73 C72 H72A 108.2 . . ?
C71 C72 H72A 108.2 . . ?
C73 C72 H72B 108.2 . . ?
C71 C72 H72B 108.2 . . ?
H72A C72 H72B 107.4 . . ?
C72 C73 C74 116.5(13) . . ?
C72 C73 H73A 108.2 . . ?
C74 C73 H73A 108.2 . . ?
C72 C73 H73B 108.2 . . ?
C74 C73 H73B 108.2 . . ?
H73A C73 H73B 107.3 . . ?
C75 C74 C73 110.9(11) . . ?
C75 C74 H74A 109.5 . . ?
C73 C74 H74A 109.5 . . ?
C75 C74 H74B 109.5 . . ?
C73 C74 H74B 109.5 . . ?
H74A C74 H74B 108.0 . . ?
C74 C75 C76 109.0(9) . . ?
C74 C75 H75A 109.9 . . ?
C76 C75 H75A 109.9 . . ?
C74 C75 H75B 109.9 . . ?
C76 C75 H75B 109.9 . . ?
H75A C75 H75B 108.3 . . ?
C75 C76 C77 112.5(8) . . ?
C75 C76 H76A 109.1 . . ?
C77 C76 H76A 109.1 . . ?
C75 C76 H76B 109.1 . . ?
C77 C76 H76B 109.1 . . ?
H76A C76 H76B 107.8 . . ?
C78 C77 C76 114.8(6) . . ?
C78 C77 H77A 108.6 . . ?
C76 C77 H77A 108.6 . . ?
C78 C77 H77B 108.6 . . ?
C76 C77 H77B 108.6 . . ?
H77A C77 H77B 107.5 . . ?
C79 C78 C77 114.4(7) . . ?
C79 C78 H78A 108.7 . . ?
C77 C78 H78A 108.7 . . ?
C79 C78 H78B 108.7 . . ?
C77 C78 H78B 108.7 . . ?
H78A C78 H78B 107.6 . . ?
C78 C79 C80 122.2(7) . . ?
C78 C79 H79A 106.8 . . ?
C80 C79 H79A 106.8 . . ?
C78 C79 H79B 106.8 . . ?
C80 C79 H79B 106.8 . . ?
H79A C79 H79B 106.6 . . ?
C81 C80 C79 119.7(6) . . ?
C81 C80 H80A 107.4 . . ?
C79 C80 H80A 107.4 . . ?
C81 C80 H80B 107.4 . . ?
C79 C80 H80B 107.4 . . ?
H80A C80 H80B 106.9 . . ?
C80 C81 Si2 115.4(5) . . ?
C80 C81 H81A 108.4 . . ?
Si2 C81 H81A 108.4 . . ?
C80 C81 H81B 108.4 . . ?
Si2 C81 H81B 108.4 . . ?
H81A C81 H81B 107.5 . . ?
C92 C91 H91A 109.5 . . ?
C92 C91 H91B 109.5 . . ?
H91A C91 H91B 109.5 . . ?
C92 C91 H91C 109.5 . . ?
H91A C91 H91C 109.5 . . ?
H91B C91 H91C 109.5 . . ?
O1 C92 C91 109.5(7) . . ?
O1 C92 H92A 109.8 . . ?
C91 C92 H92A 109.8 . . ?
O1 C92 H92B 109.8 . . ?
C91 C92 H92B 109.8 . . ?
H92A C92 H92B 108.2 . . ?
C92 O1 H1 109.5 . . ?
C94 C93 H93A 109.5 . . ?
C94 C93 H93B 109.5 . . ?
H93A C93 H93B 109.5 . . ?
C94 C93 H93C 109.5 . . ?
H93A C93 H93C 109.5 . . ?
H93B C93 H93C 109.5 . . ?
O2 C94 C93 115.0(9) . . ?
O2 C94 H94A 108.5 . . ?
C93 C94 H94A 108.5 . . ?
O2 C94 H94B 108.5 . . ?
C93 C94 H94B 108.5 . . ?
H94A C94 H94B 107.5 . . ?
C94 O2 H2A 109.5 . . ?

loop_
_geom_bond_atom_site_label_1
_geom_bond_atom_site_label_2
_geom_bond_distance
_geom_bond_site_symmetry_2
_geom_bond_publ_flag
Si1 C60 1.872(6) . ?
Si1 C16 1.872(5) . ?
Si1 C1 1.876(5) . ?
Si1 C38 1.879(5) . ?
Si2 C59 1.845(7) . ?
Si2 C37 1.859(7) . ?
Si2 C7 1.894(5) . ?
Si2 C81 1.914(7) . ?
C1 C2 1.396(6) . ?
C1 C6 1.420(7) . ?
C2 C3 1.381(6) . ?
C2 H2 0.9500 . ?
C3 C4 1.388(6) . ?
C3 C13 1.526(6) . ?
C4 C5 1.377(6) . ?
C4 C10 1.470(6) . ?
C5 C6 1.392(7) . ?
C5 H5 0.9500 . ?
C6 H6 0.9500 . ?
C7 C12 1.399(7) . ?
C7 C8 1.407(7) . ?
C8 C9 1.376(6) . ?
C8 H8 0.9500 . ?
C9 C10 1.399(6) . ?
C9 C13 1.527(7) . ?
C10 C11 1.385(6) . ?
C11 C12 1.387(7) . ?
C11 H11 0.9500 . ?
C12 H12 0.9500 . ?
C13 C15 1.541(7) . ?
C13 C14 1.549(7) . ?
C14 H14A 0.9800 . ?
C14 H14B 0.9800 . ?
C14 H14C 0.9800 . ?
C15 H15A 0.9800 . ?
C15 H15B 0.9800 . ?
C15 H15C 0.9800 . ?
C16 C17 1.538(7) . ?
C16 H16A 0.9900 . ?
C16 H16B 0.9900 . ?
C17 C18 1.515(8) . ?
C17 H17A 0.9900 . ?
C17 H17B 0.9900 . ?
C18 C19 1.503(8) . ?
C18 H18A 0.9900 . ?
C18 H18B 0.9900 . ?
C19 C20 1.545(8) . ?
C19 H19A 0.9900 . ?
C19 H19B 0.9900 . ?
C20 C21 1.499(9) . ?
C20 H20A 0.9900 . ?
C20 H20B 0.9900 . ?
C21 C22 1.500(8) . ?
C21 H21A 0.9900 . ?
C21 H21B 0.9900 . ?
C22 C23 1.523(9) . ?
C22 H22A 0.9900 . ?
C22 H22B 0.9900 . ?
C23 C24 1.518(10) . ?
C23 H23A 0.9900 . ?
C23 H23B 0.9900 . ?
C24 C25 1.450(10) . ?
C24 H24A 0.9900 . ?
C24 H24B 0.9900 . ?
C25 C26 1.519(10) . ?
C25 H25A 0.9900 . ?
C25 H25B 0.9900 . ?
C26 C27 1.447(10) . ?
C26 H26A 0.9900 . ?
C26 H26B 0.9900 . ?
C27 C28 1.484(10) . ?
C27 H27A 0.9900 . ?
C27 H27B 0.9900 . ?
C28 C29 1.522(11) . ?
C28 H28A 0.9900 . ?
C28 H28B 0.9900 . ?
C29 C30 1.432(12) . ?
C29 H29A 0.9900 . ?
C29 H29B 0.9900 . ?
C30 C31 1.576(12) . ?
C30 H30A 0.9900 . ?
C30 H30B 0.9900 . ?
C31 C32 1.479(11) . ?
C31 H31A 0.9900 . ?
C31 H31B 0.9900 . ?
C32 C33 1.445(14) . ?
C32 H32A 0.9900 . ?
C32 H32B 0.9900 . ?
C33 C34 1.550(12) . ?
C33 H33A 0.9900 . ?
C33 H33B 0.9900 . ?
C34 C35 1.415(11) . ?
C34 H34A 0.9900 . ?
C34 H34B 0.9900 . ?
C35 C36 1.544(11) . ?
C35 H35A 0.9900 . ?
C35 H35B 0.9900 . ?
C36 C37 1.508(10) . ?
C36 H36A 0.9900 . ?
C36 H36B 0.9900 . ?
C37 H37A 0.9900 . ?
C37 H37B 0.9900 . ?
C38 C39 1.525(10) . ?
C38 H38A 0.9900 . ?
C38 H38B 0.9900 . ?
C39 C40 1.526(9) . ?
C39 H39A 0.9900 . ?
C39 H39B 0.9900 . ?
C40 C41 1.360(12) . ?
C40 H40A 0.9900 . ?
C40 H40B 0.9900 . ?
C41 C42 1.499(18) . ?
C41 H41A 0.9900 . ?
C41 H41B 0.9900 . ?
C42 C43 1.414(16) . ?
C42 H42A 0.9900 . ?
C42 H42B 0.9900 . ?
C43 C44 1.477(19) . ?
C43 H43A 0.9900 . ?
C43 H43B 0.9900 . ?
C44 C45 1.424(16) . ?
C44 H44A 0.9900 . ?
C44 H44B 0.9900 . ?
C45 C46 1.392(14) . ?
C45 H45A 0.9900 . ?
C45 H45B 0.9900 . ?
C46 C47 1.408(15) . ?
C46 H46A 0.9900 . ?
C46 H46B 0.9900 . ?
C47 C48 1.487(14) . ?
C47 H47A 0.9900 . ?
C47 H47B 0.9900 . ?
C48 C49 1.370(13) . ?
C48 H48A 0.9900 . ?
C48 H48B 0.9900 . ?
C49 C50 1.517(15) . ?
C49 H49A 0.9900 . ?
C49 H49B 0.9900 . ?
C50 C51 1.519(16) . ?
C50 H50A 0.9900 . ?
C50 H50B 0.9900 . ?
C51 C52 1.431(13) . ?
C51 H51A 0.9900 . ?
C51 H51B 0.9900 . ?
C52 C53 1.652(17) . ?
C52 H52A 0.9900 . ?
C52 H52B 0.9900 . ?
C53 C54 1.554(14) . ?
C53 H53A 0.9900 . ?
C53 H53B 0.9900 . ?
C54 C55 1.403(12) . ?
C54 H54A 0.9900 . ?
C54 H54B 0.9900 . ?
C55 C56 1.532(12) . ?
C55 H55A 0.9900 . ?
C55 H55B 0.9900 . ?
C56 C57 1.532(13) . ?
C56 H56A 0.9900 . ?
C56 H56B 0.9900 . ?
C57 C58 1.466(11) . ?
C57 H57A 0.9900 . ?
C57 H57B 0.9900 . ?
C58 C59 1.461(8) . ?
C58 H58A 0.9900 . ?
C58 H58B 0.9900 . ?
C59 H59A 0.9900 . ?
C59 H59B 0.9900 . ?
C60 C61 1.528(7) . ?
C60 H60A 0.9900 . ?
C60 H60B 0.9900 . ?
C61 C62 1.538(8) . ?
C61 H61A 0.9900 . ?
C61 H61B 0.9900 . ?
C62 C63 1.487(8) . ?
C62 H62A 0.9900 . ?
C62 H62B 0.9900 . ?
C63 C64 1.537(9) . ?
C63 H63A 0.9900 . ?
C63 H63B 0.9900 . ?
C64 C65 1.513(11) . ?
C64 H64A 0.9900 . ?
C64 H64B 0.9900 . ?
C65 C66 1.587(12) . ?
C65 H65A 0.9900 . ?
C65 H65B 0.9900 . ?
C66 C67 1.406(12) . ?
C66 H66A 0.9900 . ?
C66 H66B 0.9900 . ?
C67 C68 1.526(13) . ?
C67 H67A 0.9900 . ?
C67 H67B 0.9900 . ?
C68 C69 1.506(12) . ?
C68 H68A 0.9900 . ?
C68 H68B 0.9900 . ?
C69 C70 1.472(13) . ?
C69 H69A 0.9900 . ?
C69 H69B 0.9900 . ?
C70 C71 1.429(14) . ?
C70 H70A 0.9900 . ?
C70 H70B 0.9900 . ?
C71 C72 1.552(17) . ?
C71 H71A 0.9900 . ?
C71 H71B 0.9900 . ?
C72 C73 1.464(13) . ?
C72 H72A 0.9900 . ?
C72 H72B 0.9900 . ?
C73 C74 1.481(17) . ?
C73 H73A 0.9900 . ?
C73 H73B 0.9900 . ?
C74 C75 1.450(12) . ?
C74 H74A 0.9900 . ?
C74 H74B 0.9900 . ?
C75 C76 1.499(13) . ?
C75 H75A 0.9900 . ?
C75 H75B 0.9900 . ?
C76 C77 1.590(12) . ?
C76 H76A 0.9900 . ?
C76 H76B 0.9900 . ?
C77 C78 1.519(9) . ?
C77 H77A 0.9900 . ?
C77 H77B 0.9900 . ?
C78 C79 1.409(10) . ?
C78 H78A 0.9900 . ?
C78 H78B 0.9900 . ?
C79 C80 1.523(9) . ?
C79 H79A 0.9900 . ?
C79 H79B 0.9900 . ?
C80 C81 1.411(9) . ?
C80 H80A 0.9900 . ?
C80 H80B 0.9900 . ?
C81 H81A 0.9900 . ?
C81 H81B 0.9900 . ?
C91 C92 1.450(10) . ?
C91 H91A 0.9800 . ?
C91 H91B 0.9800 . ?
C91 H91C 0.9800 . ?
C92 O1 1.424(8) . ?
C92 H92A 0.9900 . ?
C92 H92B 0.9900 . ?
O1 H1 0.8400 . ?
C93 C94 1.446(14) . ?
C93 H93A 0.9800 . ?
C93 H93B 0.9800 . ?
C93 H93C 0.9800 . ?
C94 O2 1.429(11) . ?
C94 H94A 0.9900 . ?
C94 H94B 0.9900 . ?
O2 H2A 0.8400 . ?

loop_
_geom_torsion_atom_site_label_1
_geom_torsion_atom_site_label_2
_geom_torsion_atom_site_label_3
_geom_torsion_atom_site_label_4
_geom_torsion
_geom_torsion_site_symmetry_1
_geom_torsion_site_symmetry_2
_geom_torsion_site_symmetry_3
_geom_torsion_site_symmetry_4
_geom_torsion_publ_flag
C60 Si1 C1 C2 -81.6(4) . . . . ?
C16 Si1 C1 C2 158.0(4) . . . . ?
C38 Si1 C1 C2 38.2(5) . . . . ?
C60 Si1 C1 C6 98.6(4) . . . . ?
C16 Si1 C1 C6 -21.8(5) . . . . ?
C38 Si1 C1 C6 -141.6(4) . . . . ?
C6 C1 C2 C3 1.4(7) . . . . ?
Si1 C1 C2 C3 -178.4(3) . . . . ?
C1 C2 C3 C4 -0.7(7) . . . . ?
C1 C2 C3 C13 178.7(4) . . . . ?
C2 C3 C4 C5 -0.9(7) . . . . ?
C13 C3 C4 C5 179.5(4) . . . . ?
C2 C3 C4 C10 176.1(4) . . . . ?
C13 C3 C4 C10 -3.5(5) . . . . ?
C3 C4 C5 C6 1.8(7) . . . . ?
C10 C4 C5 C6 -174.5(5) . . . . ?
C4 C5 C6 C1 -1.0(8) . . . . ?
C2 C1 C6 C5 -0.6(7) . . . . ?
Si1 C1 C6 C5 179.3(4) . . . . ?
C59 Si2 C7 C12 169.2(4) . . . . ?
C37 Si2 C7 C12 50.7(5) . . . . ?
C81 Si2 C7 C12 -61.6(5) . . . . ?
C59 Si2 C7 C8 -6.9(5) . . . . ?
C37 Si2 C7 C8 -125.5(4) . . . . ?
C81 Si2 C7 C8 122.3(4) . . . . ?
C12 C7 C8 C9 -0.1(6) . . . . ?
Si2 C7 C8 C9 176.1(3) . . . . ?
C7 C8 C9 C10 -1.3(6) . . . . ?
C7 C8 C9 C13 -179.7(4) . . . . ?
C8 C9 C10 C11 2.2(6) . . . . ?
C13 C9 C10 C11 -179.1(4) . . . . ?
C8 C9 C10 C4 -175.5(4) . . . . ?
C13 C9 C10 C4 3.2(5) . . . . ?
C5 C4 C10 C11 -0.6(8) . . . . ?
C3 C4 C10 C11 -177.2(5) . . . . ?
C5 C4 C10 C9 176.7(5) . . . . ?
C3 C4 C10 C9 0.1(5) . . . . ?
C9 C10 C11 C12 -1.7(7) . . . . ?
C4 C10 C11 C12 175.4(4) . . . . ?
C10 C11 C12 C7 0.2(7) . . . . ?
C8 C7 C12 C11 0.6(7) . . . . ?
Si2 C7 C12 C11 -175.8(4) . . . . ?
C2 C3 C13 C9 -174.4(4) . . . . ?
C4 C3 C13 C9 5.1(5) . . . . ?
C2 C3 C13 C15 -53.9(6) . . . . ?
C4 C3 C13 C15 125.5(4) . . . . ?
C2 C3 C13 C14 68.5(6) . . . . ?
C4 C3 C13 C14 -112.0(5) . . . . ?
C8 C9 C13 C3 173.6(4) . . . . ?
C10 C9 C13 C3 -4.9(5) . . . . ?
C8 C9 C13 C15 53.4(6) . . . . ?
C10 C9 C13 C15 -125.1(4) . . . . ?
C8 C9 C13 C14 -69.3(6) . . . . ?
C10 C9 C13 C14 112.2(4) . . . . ?
C60 Si1 C16 C17 67.8(4) . . . . ?
C1 Si1 C16 C17 -172.6(4) . . . . ?
C38 Si1 C16 C17 -53.0(5) . . . . ?
Si1 C16 C17 C18 -174.6(4) . . . . ?
C16 C17 C18 C19 -61.8(7) . . . . ?
C17 C18 C19 C20 -175.0(5) . . . . ?
C18 C19 C20 C21 179.4(5) . . . . ?
C19 C20 C21 C22 67.6(8) . . . . ?
C20 C21 C22 C23 170.2(6) . . . . ?
C21 C22 C23 C24 176.8(6) . . . . ?
C22 C23 C24 C25 -71.3(8) . . . . ?
C23 C24 C25 C26 -176.9(6) . . . . ?
C24 C25 C26 C27 178.5(6) . . . . ?
C25 C26 C27 C28 -177.1(6) . . . . ?
C26 C27 C28 C29 -177.3(7) . . . . ?
C27 C28 C29 C30 -178.5(7) . . . . ?
C28 C29 C30 C31 177.9(7) . . . . ?
C29 C30 C31 C32 60.2(13) . . . . ?
C30 C31 C32 C33 176.6(10) . . . . ?
C31 C32 C33 C34 -167.0(9) . . . . ?
C32 C33 C34 C35 179.8(11) . . . . ?
C33 C34 C35 C36 163.8(9) . . . . ?
C34 C35 C36 C37 77.5(12) . . . . ?
C35 C36 C37 Si2 -166.0(7) . . . . ?
C59 Si2 C37 C36 -49.7(7) . . . . ?
C7 Si2 C37 C36 69.8(6) . . . . ?
C81 Si2 C37 C36 -173.1(6) . . . . ?
C60 Si1 C38 C39 -170.2(4) . . . . ?
C16 Si1 C38 C39 -49.0(5) . . . . ?
C1 Si1 C38 C39 70.5(5) . . . . ?
Si1 C38 C39 C40 176.5(5) . . . . ?
C38 C39 C40 C41 66.6(12) . . . . ?
C39 C40 C41 C42 53.0(16) . . . . ?
C40 C41 C42 C43 62.3(16) . . . . ?
C41 C42 C43 C44 164.3(14) . . . . ?
C42 C43 C44 C45 -58(3) . . . . ?
C43 C44 C45 C46 -91(2) . . . . ?
C44 C45 C46 C47 178.4(13) . . . . ?
C45 C46 C47 C48 65.1(18) . . . . ?
C46 C47 C48 C49 -173.9(11) . . . . ?
C47 C48 C49 C50 179.3(10) . . . . ?
C48 C49 C50 C51 -59.3(17) . . . . ?
C49 C50 C51 C52 174.2(11) . . . . ?
C50 C51 C52 C53 178.3(10) . . . . ?
C51 C52 C53 C54 73.4(12) . . . . ?
C52 C53 C54 C55 178.1(9) . . . . ?
C53 C54 C55 C56 174.9(8) . . . . ?
C54 C55 C56 C57 -177.2(8) . . . . ?
C55 C56 C57 C58 175.6(7) . . . . ?
C56 C57 C58 C59 -69.0(10) . . . . ?
C57 C58 C59 Si2 -179.3(7) . . . . ?
C37 Si2 C59 C58 -57.3(7) . . . . ?
C7 Si2 C59 C58 -176.8(6) . . . . ?
C81 Si2 C59 C58 57.3(7) . . . . ?
C16 Si1 C60 C61 57.2(5) . . . . ?
C1 Si1 C60 C61 -62.6(5) . . . . ?
C38 Si1 C60 C61 177.9(4) . . . . ?
Si1 C60 C61 C62 174.9(4) . . . . ?
C60 C61 C62 C63 178.7(5) . . . . ?
C61 C62 C63 C64 -179.0(6) . . . . ?
C62 C63 C64 C65 -65.6(9) . . . . ?
C63 C64 C65 C66 -72.0(8) . . . . ?
C64 C65 C66 C67 170.8(7) . . . . ?
C65 C66 C67 C68 -175.9(6) . . . . ?
C66 C67 C68 C69 177.5(7) . . . . ?
C67 C68 C69 C70 -173.7(7) . . . . ?
C68 C69 C70 C71 175.6(8) . . . . ?
C69 C70 C71 C72 -174.7(8) . . . . ?
C70 C71 C72 C73 178.7(10) . . . . ?
C71 C72 C73 C74 -174.5(10) . . . . ?
C72 C73 C74 C75 64.1(14) . . . . ?
C73 C74 C75 C76 157.3(10) . . . . ?
C74 C75 C76 C77 171.5(8) . . . . ?
C75 C76 C77 C78 61.9(10) . . . . ?
C76 C77 C78 C79 -170.7(7) . . . . ?
C77 C78 C79 C80 170.1(7) . . . . ?
C78 C79 C80 C81 179.3(7) . . . . ?
C79 C80 C81 Si2 173.9(5) . . . . ?
